data_2011293
loop_
_publ_author_name
'Madsen, Dennis'
'Pattison, Philip'

_publ_section_title
;
 <i>N</i>-Methyl-<small>DL</small>-aspartic acid monohydrate
;
_journal_issue 9
_journal_name_full 'Acta Crystallographica Section C'
_journal_page_first 1157
_journal_page_last 1158
_journal_paper_doi 10.1107/S0108270100008593
_journal_volume 56
_journal_year 2000
_chemical_formula_moiety 'C5 H9 N O4 , H2 O'
_chemical_formula_sum 'C5 H11 N O5'
_chemical_formula_weight 165.15
_chemical_name_common 'N-Methyl-DL-Aspartic Acid monohydrate'
_chemical_name_systematic
;
 N-Methyl-DL-Aspartic Acid
;
_space_group_IT_number 9
_symmetry_cell_setting monoclinic
_symmetry_space_group_name_Hall 'C -2yc'
_symmetry_space_group_name_H-M 'C 1 c 1'
_audit_creation_method SHELXL-97
_cell_angle_alpha 90.00
_cell_angle_beta 111.45
_cell_angle_gamma 90.00
_cell_formula_units_Z 4
_cell_length_a 9.282
_cell_length_b 10.803
_cell_length_c 7.887
_cell_measurement_reflns_used 6678
_cell_measurement_temperature 122(2)
_cell_measurement_theta_max 28.03
_cell_measurement_theta_min 2.97
_cell_volume 736.080
_computing_cell_refinement 'DENZO (Otwinoski & Minor, 1993)'
_computing_data_collection MAR
_computing_data_reduction
;
 DENZO (Otwinoski & Minor, 1993) and CCP4  (Evans, 1994))
;
_computing_molecular_graphics 'ORTEPII (Johnson, 1976)'
_computing_structure_refinement 'SHELXL97 (Sheldrick, 1997)'
_computing_structure_solution 'SHELXS97 (Sheldrick, 1990)'
_diffrn_ambient_temperature 122(2)
_diffrn_detector_area_resol_mean 6.66
_diffrn_measured_fraction_theta_full .950
_diffrn_measured_fraction_theta_max .950
_diffrn_measurement_device_type 'MAR Image Plate'
_diffrn_measurement_method \f
_diffrn_radiation_monochromator Si(111)
_diffrn_radiation_source 'European Synchrotron Radiation Facility'
_diffrn_radiation_type Synchrotron
_diffrn_radiation_wavelength .70000
_diffrn_reflns_av_R_equivalents .029
_diffrn_reflns_av_sigmaI/netI .0190
_diffrn_reflns_limit_h_max 11
_diffrn_reflns_limit_h_min -12
_diffrn_reflns_limit_k_max 14
_diffrn_reflns_limit_k_min -14
_diffrn_reflns_limit_l_max 9
_diffrn_reflns_limit_l_min -9
_diffrn_reflns_number 6678
_diffrn_reflns_theta_full 28.03
_diffrn_reflns_theta_max 28.03
_diffrn_reflns_theta_min 2.97
_exptl_absorpt_coefficient_mu .134
_exptl_absorpt_correction_type none
_exptl_crystal_colour colourless
_exptl_crystal_density_diffrn 1.490
_exptl_crystal_density_method 'not measured'
_exptl_crystal_description multi-faceted
_exptl_crystal_F_000 352
_exptl_crystal_size_max .2
_exptl_crystal_size_mid .15
_exptl_crystal_size_min .15
_refine_diff_density_max .389
_refine_diff_density_min -.223
_refine_ls_abs_structure_details 'Flack (1983)'
_refine_ls_abs_structure_Flack -.2(9)
_refine_ls_extinction_coef .048(9)
_refine_ls_extinction_method 'SHELXL97 (Sheldrick, 1997)'
_refine_ls_goodness_of_fit_ref 1.312
_refine_ls_hydrogen_treatment refall
_refine_ls_matrix_type full
_refine_ls_number_parameters 145
_refine_ls_number_reflns 893
_refine_ls_number_restraints 2
_refine_ls_restrained_S_all 1.312
_refine_ls_R_factor_all .0297
_refine_ls_R_factor_gt .0297
_refine_ls_shift/su_max .042
_refine_ls_shift/su_mean .005
_refine_ls_structure_factor_coef Fsqd
_refine_ls_weighting_details 'calc w = 1/[\s^2^(Fo^2^)+(0.0480P)^2^+0.1021P] where P=(Fo^2^+2Fc^2^)/3'
_refine_ls_weighting_scheme calc
_refine_ls_wR_factor_ref .0740
_reflns_number_gt 891
_reflns_number_total 893
_reflns_threshold_expression I>2\s(I)
_cod_data_source_file av1045.cif
_cod_data_source_block I
_cod_original_cell_volume 736.1
_cod_original_sg_symbol_H-M 'C c'
_cod_database_code 2011293

loop_
_symmetry_equiv_pos_as_xyz
'x, y, z'
'x, -y, z+1/2'
'x+1/2, y+1/2, z'
'x+1/2, -y+3/2, z+1/2'

loop_
_atom_site_label
_atom_site_fract_x
_atom_site_fract_y
_atom_site_fract_z
_atom_site_U_iso_or_equiv
_atom_site_adp_type
_atom_site_calc_flag
_atom_site_refinement_flags
_atom_site_occupancy
_atom_site_disorder_assembly
_atom_site_disorder_group
_atom_site_type_symbol
O1 .38612(13) .09177(10) -.08917(15) .0135(3) Uani d . 1 . . O
O2 .20517(14) .23216(11) -.23859(16) .0145(3) Uani d . 1 . . O
C1 .29997(16) .18271(14) -.09703(18) .0088(3) Uani d . 1 . . C
C2 .30871(15) .23675(12) .0865(2) .0078(3) Uani d . 1 . . C
H1 .412(3) .2411(19) .166(4) .005(4) Uiso d . 1 . . H
N1 .24935(15) .36751(11) .05886(18) .0092(3) Uani d . 1 . . N
H2 .189(3) .379(2) -.058(5) .018(6) Uiso d . 1 . . H
H3 .195(3) .383(2) .121(3) .004(4) Uiso d . 1 . . H
C5 .37574(19) .46106(14) .0977(2) .0172(3) Uani d . 1 . . C
H4 .330(3) .542(3) .079(4) .028(8) Uiso d . 1 . . H
H5 .437(3) .443(3) .026(4) .025(7) Uiso d . 1 . . H
H6 .446(3) .450(3) .223(4) .020(6) Uiso d . 1 . . H
C3 .21565(16) .15826(13) .1710(2) .0087(3) Uani d . 1 . . C
H7 .104(3) .169(3) .109(4) .015(5) Uiso d . 1 . . H
H8 .245(3) .069(3) .165(5) .020(6) Uiso d . 1 . . H
C4 .25388(16) .19328(12) .36860(19) .0093(3) Uani d . 1 . . C
O3 .36350(17) .25899(13) .4512(2) .0220(3) Uani d . 1 . . O
O4 .15812(13) .14691(11) .44050(16) .0152(3) Uani d . 1 . . O
H9 .183(4) .176(3) .543(5) .022(6) Uiso d . 1 . . H
OW .57309(13) .01479(11) .73230(17) .0125(3) Uani d . 1 . . O
H1W .509(4) .046(4) .778(6) .040(8) Uiso d . 1 . . H
H2W .515(3) -.021(3) .639(5) .023(6) Uiso d . 1 . . H

loop_
_atom_site_aniso_label
_atom_site_aniso_U_11
_atom_site_aniso_U_22
_atom_site_aniso_U_33
_atom_site_aniso_U_12
_atom_site_aniso_U_13
_atom_site_aniso_U_23
O1 .0193(5) .0131(5) .0113(6) .0039(4) .0094(4) -.0004(4)
O2 .0175(5) .0200(5) .0061(6) .0051(4) .0044(4) -.0003(4)
C1 .0111(5) .0116(6) .0056(6) -.0008(4) .0054(5) -.0009(4)
C2 .0097(6) .0081(6) .0060(6) .0012(4) .0035(5) -.0003(4)
N1 .0134(5) .0090(5) .0070(6) .0019(4) .0058(4) .0002(4)
C5 .0198(7) .0108(7) .0226(9) -.0031(5) .0098(6) .0003(5)
C3 .0104(6) .0110(6) .0059(6) -.0008(4) .0044(5) -.0012(4)
C4 .0132(6) .0091(6) .0066(6) .0010(5) .0048(5) .0001(5)
O3 .0242(6) .0319(7) .0104(6) -.0158(5) .0071(5) -.0081(5)
O4 .0182(5) .0223(6) .0087(6) -.0055(4) .0091(4) -.0039(4)
OW .0138(4) .0151(5) .0111(6) -.0006(4) .0074(4) -.0020(4)

loop_
_atom_type_symbol
_atom_type_description
_atom_type_scat_dispersion_real
_atom_type_scat_dispersion_imag
_atom_type_scat_source
C C .0033 .0016 'International Tables Vol C Tables 4.2.6.8 and 6.1.1.4'
H H .0000 .0000 'International Tables Vol C Tables 4.2.6.8 and 6.1.1.4'
N N .0061 .0033 'International Tables Vol C Tables 4.2.6.8 and 6.1.1.4'
O O .0106 .0060 'International Tables Vol C Tables 4.2.6.8 and 6.1.1.4'

loop_
_geom_angle_atom_site_label_1
_geom_angle_atom_site_label_2
_geom_angle_atom_site_label_3
_geom_angle
O1 C1 O2 127.02(14)
O1 C1 C2 116.01(12)
O2 C1 C2 116.95(13)
N1 C2 C3 110.45(11)
N1 C2 C1 109.32(12)
C3 C2 C1 110.93(11)
N1 C2 H1 106.3(13)
C3 C2 H1 110.0(16)
C1 C2 H1 109.7(16)
C5 N1 C2 112.81(11)
C5 N1 H2 105.1(16)
C2 N1 H2 110.0(16)
C5 N1 H3 109.8(15)
C2 N1 H3 112.0(15)
H2 N1 H3 107(2)
N1 C5 H4 108.5(17)
N1 C5 H5 109.5(17)
H4 C5 H5 115(2)
N1 C5 H6 108.4(16)
H4 C5 H6 111(3)
H5 C5 H6 105(2)
C4 C3 C2 110.71(11)
C4 C3 H7 106.9(16)
C2 C3 H7 112.7(16)
C4 C3 H8 108.9(19)
C2 C3 H8 107.8(17)
H7 C3 H8 110(2)
O3 C4 O4 123.78(14)
O3 C4 C3 122.17(14)
O4 C4 C3 114.05(12)
C4 O4 H9 107(2)
H1W OW H2W 103(3)

loop_
_geom_bond_atom_site_label_1
_geom_bond_atom_site_label_2
_geom_bond_site_symmetry_2
_geom_bond_distance
_geom_bond_publ_flag
O1 C1 . 1.2539(19) ?
O2 C1 . 1.2600(18) ?
C1 C2 . 1.535(2) yes
C2 N1 . 1.5029(17) ?
C2 C3 . 1.5268(19) yes
C2 H1 . .93(2) ?
N1 C5 . 1.4927(19) ?
N1 H2 . .89(3) ?
N1 H3 . .84(3) ?
C5 H4 . .96(3) ?
C5 H5 . .96(3) ?
C5 H6 . .97(3) ?
C3 C4 . 1.5145(14) yes
C3 H7 . .98(3) ?
C3 H8 . 1.00(3) ?
C4 O3 . 1.2161(19) ?
C4 O4 . 1.3157(18) ?
O4 H9 . .82(4) ?
OW H1W . .87(4) ?
OW H2W . .83(3) ?

loop_
_geom_hbond_atom_site_label_D
_geom_hbond_atom_site_label_H
_geom_hbond_atom_site_label_A
_geom_hbond_site_symmetry_A
_geom_hbond_distance_DH
_geom_hbond_distance_HA
_geom_hbond_distance_DA
_geom_hbond_angle_DHA
OW H1W O1 1_556 .87(4) 1.87(5) 2.7337(15) 169(4)
OW H2W O1 2 .83(3) 1.92(3) 2.7472(17) 175(3)
O4 H9 O2 1_556 .82(4) 1.77(4) 2.5761(18) 171(3)
N1 H2 O2 . .89(3) 2.18(3) 2.6658(18) 114(2)
N1 H2 OW 3_454 .89(3) 2.18(3) 2.9596(18) 146(2)
N1 H3 OW 4_444 .84(3) 2.00(2) 2.7931(17) 158(2)

loop_
_geom_torsion_atom_site_label_1
_geom_torsion_atom_site_label_2
_geom_torsion_atom_site_label_3
_geom_torsion_atom_site_label_4
_geom_torsion
_geom_torsion_publ_flag
O1 C1 C2 N1 159.02(12) yes
O2 C1 C2 N1 -22.54(17) yes
O1 C1 C2 C3 -78.94(15) yes
O2 C1 C2 C3 99.49(15) yes
C3 C2 N1 C5 141.77(13) ?
C1 C2 N1 C5 -95.90(14) ?
N1 C2 C3 C4 -71.80(14) yes
C1 C2 C3 C4 166.83(11) yes
C2 C3 C4 O3 -11.94(19) yes
C2 C3 C4 O4 167.77(12) yes

loop_
_cod_related_entry_id
_cod_related_entry_database
_cod_related_entry_code
1 ChemSpider 21135591
